data_7050747
loop_
_publ_author_name
'Bensemann, Igor'
'Gdaniec, Maria'
'Po\/lo\'nski, Tadeusz'

_publ_section_title
;
 Supramolecular structures formed by 2-aminopyridine derivatives.
;
_journal_issue 4
_journal_name_full 'New Journal of Chemistry'
_journal_page_first 448
_journal_paper_doi 10.1039/b108861k
_journal_volume 26
_journal_year 2002
_chemical_formula_sum 'C22 H18 N4'
_chemical_formula_weight 338.40
_chemical_melting_point 233.0(10)
_chemical_name_systematic
; 
N,N'-Bis(2-pyridyl)-4,4'-diaminobiphenyl  
;
_space_group_IT_number 15
_symmetry_cell_setting monoclinic
_symmetry_space_group_name_Hall '-C 2yc'
_symmetry_space_group_name_H-M 'C 1 2/c 1'
_atom_sites_solution_hydrogens difmap
_atom_sites_solution_primary direct
_atom_sites_solution_secondary difmap
_audit_creation_method SHELXL-97
_cell_angle_alpha 90.00
_cell_angle_beta 104.70(3)
_cell_angle_gamma 90.00
_cell_formula_units_Z 8
_cell_length_a 14.761(3)
_cell_length_b 13.162(3)
_cell_length_c 18.341(4)
_cell_measurement_reflns_used 35
_cell_measurement_temperature 293(2)
_cell_measurement_theta_max 14
_cell_measurement_theta_min 5
_cell_volume 3446.7(14)
_computing_cell_refinement 'Kuma KM-4 software (Kuma Diffraction, 1991)'
_computing_data_collection 'Kuma KM-4 sofware (Kuma Diffraction, 1991)'
_computing_data_reduction 'Kuma KM-4 software (Kuma Diffraction, 1991)'
_computing_publication_material 'SHELXL-97 (Sheldrick, 1997)'
_computing_structure_refinement 'SHELXL-97 (Sheldrick, 1997)'
_computing_structure_solution 'SHELXS-97 (Sheldrick, 1997)'
_diffrn_ambient_temperature 293(2)
_diffrn_measurement_device 'KM-4 four-circle diffractometer'
_diffrn_measurement_method '\w/2\q scan'
_diffrn_radiation_monochromator graphite
_diffrn_radiation_source 'fine-focus sealed tube'
_diffrn_radiation_type MoK\a
_diffrn_radiation_wavelength 0.71073
_diffrn_reflns_av_R_equivalents 0.0592
_diffrn_reflns_av_sigmaI/netI 0.1042
_diffrn_reflns_limit_h_max 16
_diffrn_reflns_limit_h_min -16
_diffrn_reflns_limit_k_max 15
_diffrn_reflns_limit_k_min 0
_diffrn_reflns_limit_l_max 20
_diffrn_reflns_limit_l_min 0
_diffrn_reflns_number 2810
_diffrn_reflns_theta_max 24.04
_diffrn_reflns_theta_min 2.10
_diffrn_standards_decay_% <2%
_diffrn_standards_interval_count 100
_diffrn_standards_number 3
_exptl_absorpt_coefficient_mu 0.080
_exptl_absorpt_correction_type none
_exptl_crystal_colour 'pale brown'
_exptl_crystal_density_diffrn 1.304
_exptl_crystal_density_method 'not measured'
_exptl_crystal_description plate
_exptl_crystal_F_000 1424
_exptl_crystal_size_max 0.3
_exptl_crystal_size_mid 0.2
_exptl_crystal_size_min 0.05
_refine_diff_density_max 0.156
_refine_diff_density_min -0.179
_refine_diff_density_rms 0.042
_refine_ls_extinction_method none
_refine_ls_goodness_of_fit_ref 0.960
_refine_ls_hydrogen_treatment refall
_refine_ls_matrix_type full
_refine_ls_number_parameters 307
_refine_ls_number_reflns 2720
_refine_ls_number_restraints 0
_refine_ls_restrained_S_all 0.960
_refine_ls_R_factor_all 0.1665
_refine_ls_R_factor_gt 0.0502
_refine_ls_shift/su_max 0.000
_refine_ls_shift/su_mean 0.000
_refine_ls_structure_factor_coef Fsqd
_refine_ls_weighting_details 'calc w=1/[\s^2^(Fo^2^)+(0.0671P)^2^+0.0054P] where P=(Fo^2^+2Fc^2^)/3'
_refine_ls_weighting_scheme calc
_refine_ls_wR_factor_gt 0.1157
_refine_ls_wR_factor_ref 0.1346
_reflns_number_gt 1415
_reflns_number_total 2720
_reflns_threshold_expression >2sigma(I)
_cod_data_source_file b108861k.txt
_cod_data_source_block 5
_cod_depositor_comments
;
The following automatic conversions were performed:

'_chemical_melting_point' value '232-234' was changed to '233.0(10)'
- the average value was taken and precision was estimated.

Automatic conversion script
Id: cif_fix_values 1569 2011-02-09 13:29:24Z adriana 
;
_cod_original_cell_volume 3446.7(13)
_cod_original_sg_symbol_H-M C2/c
_cod_database_code 7050747

loop_
_symmetry_equiv_pos_as_xyz
'x, y, z'
'-x, y, -z+1/2'
'x+1/2, y+1/2, z'
'-x+1/2, y+1/2, -z+1/2'
'-x, -y, -z'
'x, -y, z-1/2'
'-x+1/2, -y+1/2, -z'
'x+1/2, -y+1/2, z-1/2'

loop_
_atom_site_label
_atom_site_type_symbol
_atom_site_fract_x
_atom_site_fract_y
_atom_site_fract_z
_atom_site_U_iso_or_equiv
_atom_site_adp_type
_atom_site_occupancy
_atom_site_symmetry_multiplicity
_atom_site_calc_flag
_atom_site_refinement_flags
_atom_site_disorder_assembly
_atom_site_disorder_group
N1A N 0.76292(19) 0.1254(2) 0.54559(15) 0.0486(8) Uani 1 1 d . . .
C2A C 0.8194(2) 0.0971(3) 0.50244(17) 0.0427(8) Uani 1 1 d . . .
C3A C 0.8685(3) 0.0060(3) 0.51305(19) 0.0486(9) Uani 1 1 d . . .
C4A C 0.8575(3) -0.0571(3) 0.5693(2) 0.0554(10) Uani 1 1 d . . .
C5A C 0.7991(3) -0.0308(3) 0.6136(2) 0.0581(10) Uani 1 1 d . . .
C6A C 0.7554(3) 0.0605(3) 0.60071(19) 0.0561(10) Uani 1 1 d . . .
N7A N 0.8257(2) 0.1674(2) 0.44850(16) 0.0533(8) Uani 1 1 d . . .
C8A C 0.8768(2) 0.1605(3) 0.39362(17) 0.0415(8) Uani 1 1 d . . .
C9A C 0.9200(2) 0.2466(3) 0.37588(18) 0.0430(8) Uani 1 1 d . . .
C10A C 0.9662(2) 0.2463(3) 0.31995(17) 0.0411(8) Uani 1 1 d . . .
C11A C 0.9739(2) 0.1584(2) 0.27914(16) 0.0386(7) Uani 1 1 d . . .
C12A C 0.9306(2) 0.0715(3) 0.29793(18) 0.0452(8) Uani 1 1 d . . .
C13A C 0.8817(2) 0.0727(3) 0.35315(18) 0.0472(9) Uani 1 1 d . . .
N1B N 0.65859(18) -0.1516(2) 0.45415(14) 0.0513(8) Uani 1 1 d . . .
C2B C 0.7004(2) -0.1525(3) 0.39751(17) 0.0453(8) Uani 1 1 d . . .
C3B C 0.6758(3) -0.0841(3) 0.3376(2) 0.0534(9) Uani 1 1 d . . .
C4B C 0.6088(3) -0.0126(3) 0.3385(2) 0.0618(10) Uani 1 1 d . . .
C5B C 0.5667(3) -0.0089(3) 0.3972(2) 0.0688(12) Uani 1 1 d . . .
C6B C 0.5933(3) -0.0800(3) 0.4524(2) 0.0644(11) Uani 1 1 d . . .
N7B N 0.7696(2) -0.2232(2) 0.40513(17) 0.0519(8) Uani 1 1 d . . .
C8B C 0.8338(2) -0.2297(2) 0.35975(17) 0.0438(8) Uani 1 1 d . . .
C9B C 0.8057(2) -0.2486(3) 0.28362(18) 0.0517(9) Uani 1 1 d . . .
C10B C 0.8707(2) -0.2532(3) 0.24134(19) 0.0469(9) Uani 1 1 d . . .
C11B C 0.9654(2) -0.2395(2) 0.27308(17) 0.0413(7) Uani 1 1 d . . .
C12B C 0.9929(3) -0.2244(3) 0.35023(19) 0.0510(9) Uani 1 1 d . . .
C13B C 0.9286(2) -0.2188(3) 0.39307(19) 0.0501(9) Uani 1 1 d . . .
H7A H 0.797(2) 0.227(3) 0.450(2) 0.064(12) Uiso 1 1 d . . .
H3A H 0.912(2) -0.019(2) 0.4866(17) 0.046(9) Uiso 1 1 d . . .
H4A H 0.888(2) -0.123(3) 0.5763(18) 0.060(11) Uiso 1 1 d . . .
H5A H 0.797(2) -0.075(3) 0.655(2) 0.074(12) Uiso 1 1 d . . .
H6A H 0.710(2) 0.087(2) 0.6305(17) 0.051(9) Uiso 1 1 d . . .
H9A H 0.9229(19) 0.306(2) 0.4071(16) 0.037(8) Uiso 1 1 d . . .
H10A H 0.998(2) 0.307(2) 0.3106(16) 0.044(9) Uiso 1 1 d . . .
H12A H 0.9316(19) 0.013(2) 0.2672(16) 0.036(8) Uiso 1 1 d . . .
H13A H 0.852(2) 0.008(2) 0.3638(16) 0.046(9) Uiso 1 1 d . . .
H7B H 0.793(2) -0.265(3) 0.452(2) 0.075(12) Uiso 1 1 d . . .
H3B H 0.701(2) -0.090(2) 0.2952(18) 0.052(9) Uiso 1 1 d . . .
H4B H 0.595(2) 0.035(3) 0.298(2) 0.063(11) Uiso 1 1 d . . .
H5B H 0.512(3) 0.039(4) 0.397(2) 0.112(16) Uiso 1 1 d . . .
H6B H 0.560(3) -0.078(3) 0.490(2) 0.080(12) Uiso 1 1 d . . .
H9B H 0.743(2) -0.258(2) 0.2599(17) 0.052(9) Uiso 1 1 d . . .
H10B H 0.852(2) -0.267(2) 0.191(2) 0.056(10) Uiso 1 1 d . . .
H12B H 1.0545(19) -0.220(2) 0.3759(14) 0.024(7) Uiso 1 1 d . . .
H13B H 0.951(2) -0.210(2) 0.447(2) 0.059(10) Uiso 1 1 d . . .

loop_
_atom_site_aniso_label
_atom_site_aniso_U_11
_atom_site_aniso_U_22
_atom_site_aniso_U_33
_atom_site_aniso_U_23
_atom_site_aniso_U_13
_atom_site_aniso_U_12
N1A 0.0594(18) 0.0487(17) 0.0443(15) 0.0029(14) 0.0252(15) -0.0001(14)
C2A 0.0415(19) 0.045(2) 0.0429(18) 0.0032(16) 0.0125(16) -0.0036(16)
C3A 0.051(2) 0.046(2) 0.050(2) 0.0021(17) 0.0142(17) 0.0039(18)
C4A 0.061(2) 0.050(2) 0.049(2) 0.0011(18) 0.0033(19) 0.006(2)
C5A 0.075(3) 0.053(3) 0.044(2) 0.0110(19) 0.010(2) -0.007(2)
C6A 0.071(3) 0.061(3) 0.0426(19) 0.0052(18) 0.0259(19) -0.004(2)
N7A 0.062(2) 0.0498(19) 0.0596(18) 0.0105(16) 0.0358(16) 0.0094(16)
C8A 0.0409(19) 0.045(2) 0.0433(18) 0.0037(16) 0.0189(15) -0.0011(16)
C9A 0.0421(19) 0.040(2) 0.0476(19) -0.0058(17) 0.0122(16) 0.0019(16)
C10A 0.0416(19) 0.039(2) 0.0458(19) -0.0001(16) 0.0177(15) -0.0079(16)
C11A 0.0362(16) 0.0415(18) 0.0387(15) -0.0013(16) 0.0106(13) 0.0011(16)
C12A 0.051(2) 0.041(2) 0.0448(19) -0.0023(17) 0.0149(17) -0.0056(17)
C13A 0.050(2) 0.044(2) 0.051(2) 0.0032(17) 0.0194(17) -0.0078(17)
N1B 0.0444(17) 0.065(2) 0.0472(16) -0.0034(15) 0.0161(14) -0.0010(16)
C2B 0.0381(19) 0.054(2) 0.0466(19) -0.0054(17) 0.0151(16) -0.0059(17)
C3B 0.051(2) 0.053(2) 0.058(2) 0.0043(19) 0.0174(19) -0.0052(19)
C4B 0.065(3) 0.047(2) 0.071(3) 0.006(2) 0.013(2) -0.003(2)
C5B 0.063(3) 0.066(3) 0.076(3) -0.003(2) 0.015(2) 0.015(2)
C6B 0.057(2) 0.079(3) 0.062(2) -0.020(2) 0.024(2) 0.005(2)
N7B 0.0485(17) 0.065(2) 0.0500(18) 0.0118(15) 0.0264(15) 0.0097(16)
C8B 0.044(2) 0.049(2) 0.0421(19) 0.0060(16) 0.0179(16) -0.0027(17)
C9B 0.039(2) 0.077(3) 0.042(2) -0.0037(19) 0.0149(17) -0.0062(19)
C10B 0.048(2) 0.058(2) 0.0371(19) -0.0038(17) 0.0147(17) -0.0049(17)
C11B 0.0421(18) 0.0436(18) 0.0408(17) -0.0017(16) 0.0152(14) -0.0045(17)
C12B 0.034(2) 0.069(3) 0.048(2) -0.0078(18) 0.0091(17) -0.0032(18)
C13B 0.053(2) 0.067(3) 0.0354(19) -0.0056(17) 0.0207(18) 0.0011(19)

loop_
_atom_type_symbol
_atom_type_description
_atom_type_scat_dispersion_real
_atom_type_scat_dispersion_imag
_atom_type_scat_source
C C 0.0033 0.0016 'International Tables Vol C Tables 4.2.6.8 and 6.1.1.4'
H H 0.0000 0.0000 'International Tables Vol C Tables 4.2.6.8 and 6.1.1.4'
N N 0.0061 0.0033 'International Tables Vol C Tables 4.2.6.8 and 6.1.1.4'

loop_
_geom_angle_atom_site_label_1
_geom_angle_atom_site_label_2
_geom_angle_atom_site_label_3
_geom_angle
_geom_angle_site_symmetry_1
_geom_angle_site_symmetry_3
_geom_angle_publ_flag
C2A N1A C6A 116.7(3) . . y
N1A C2A N7A 113.8(3) . . y
N1A C2A C3A 122.6(3) . . y
N7A C2A C3A 123.6(3) . . y
C4A C3A C2A 118.2(3) . . y
C4A C3A H3A 113.4(19) . . y
C2A C3A H3A 128.4(19) . . y
C3A C4A C5A 120.4(4) . . y
C3A C4A H4A 120(2) . . y
C5A C4A H4A 119(2) . . y
C6A C5A C4A 117.7(4) . . y
C6A C5A H5A 124(2) . . y
C4A C5A H5A 118(2) . . y
N1A C6A C5A 124.4(3) . . y
N1A C6A H6A 111.9(18) . . y
C5A C6A H6A 123.6(18) . . y
C2A N7A C8A 128.2(3) . . y
C2A N7A H7A 116(2) . . y
C8A N7A H7A 115(2) . . y
C9A C8A C13A 118.0(3) . . y
C9A C8A N7A 118.7(3) . . y
C13A C8A N7A 123.2(3) . . y
C10A C9A C8A 121.5(3) . . y
C10A C9A H9A 119.8(17) . . y
C8A C9A H9A 118.4(17) . . y
C9A C10A C11A 121.9(3) . . y
C9A C10A H10A 119.2(18) . . y
C11A C10A H10A 118.8(17) . . y
C12A C11A C10A 116.2(3) . . y
C12A C11A C11A 122.5(2) . 2_755 y
C10A C11A C11A 121.25(19) . 2_755 y
C13A C12A C11A 121.9(4) . . y
C13A C12A H12A 121.9(17) . . y
C11A C12A H12A 116.0(16) . . y
C12A C13A C8A 120.5(3) . . y
C12A C13A H13A 118.0(17) . . y
C8A C13A H13A 121.4(17) . . y
C2B N1B C6B 117.3(3) . . y
N1B C2B N7B 114.1(3) . . y
N1B C2B C3B 121.8(3) . . y
N7B C2B C3B 124.1(3) . . y
C4B C3B C2B 118.6(4) . . y
C4B C3B H3B 120(2) . . y
C2B C3B H3B 121(2) . . y
C3B C4B C5B 120.4(4) . . y
C3B C4B H4B 117(2) . . y
C5B C4B H4B 123(2) . . y
C6B C5B C4B 117.1(4) . . y
C6B C5B H5B 121(3) . . y
C4B C5B H5B 122(3) . . y
N1B C6B C5B 124.8(4) . . y
N1B C6B H6B 120(2) . . y
C5B C6B H6B 115(2) . . y
C2B N7B C8B 125.3(3) . . y
C2B N7B H7B 124(2) . . y
C8B N7B H7B 109(2) . . y
C9B C8B C13B 118.5(3) . . y
C9B C8B N7B 122.4(3) . . y
C13B C8B N7B 119.2(3) . . y
C8B C9B C10B 120.4(3) . . y
C8B C9B H9B 120.5(19) . . y
C10B C9B H9B 119.1(19) . . y
C9B C10B C11B 122.0(3) . . y
C9B C10B H10B 120(2) . . y
C11B C10B H10B 118(2) . . y
C10B C11B C12B 116.8(3) . . y
C10B C11B C11B 121.9(4) . 2_755 y
C12B C11B C11B 121.3(4) . 2_755 y
C13B C12B C11B 121.7(3) . . y
C13B C12B H12B 116.2(16) . . y
C11B C12B H12B 122.1(15) . . y
C12B C13B C8B 120.5(3) . . y
C12B C13B H13B 119(2) . . y
C8B C13B H13B 120.3(19) . . y

loop_
_geom_bond_atom_site_label_1
_geom_bond_atom_site_label_2
_geom_bond_distance
_geom_bond_site_symmetry_2
_geom_bond_publ_flag
N1A C2A 1.339(4) . y
N1A C6A 1.349(4) . y
C2A N7A 1.375(4) . y
C2A C3A 1.389(5) . y
C3A C4A 1.366(5) . y
C3A H3A 0.96(3) . y
C4A C5A 1.370(5) . y
C4A H4A 0.97(3) . y
C5A C6A 1.356(5) . y
C5A H5A 0.97(4) . y
C6A H6A 1.03(3) . y
N7A C8A 1.406(4) . y
N7A H7A 0.90(4) . y
C8A C9A 1.379(4) . y
C8A C13A 1.386(5) . y
C9A C10A 1.368(4) . y
C9A H9A 0.96(3) . y
C10A C11A 1.398(4) . y
C10A H10A 0.96(3) . y
C11A C12A 1.394(4) . y
C11A C11A 1.468(6) 2_755 y
C12A C13A 1.386(4) . y
C12A H12A 0.96(3) . y
C13A H13A 1.00(3) . y
N1B C2B 1.337(4) . y
N1B C6B 1.342(5) . y
C2B N7B 1.361(4) . y
C2B C3B 1.396(5) . y
C3B C4B 1.369(5) . y
C3B H3B 0.94(3) . y
C4B C5B 1.373(6) . y
C4B H4B 0.96(3) . y
C5B C6B 1.362(6) . y
C5B H5B 1.02(5) . y
C6B H6B 0.95(4) . y
N7B C8B 1.414(4) . y
N7B H7B 1.00(4) . y
C8B C9B 1.374(4) . y
C8B C13B 1.386(5) . y
C9B C10B 1.380(5) . y
C9B H9B 0.93(3) . y
C10B C11B 1.383(4) . y
C10B H10B 0.92(3) . y
C11B C12B 1.384(4) . y
C11B C11B 1.482(6) 2_755 y
C12B C13B 1.379(4) . y
C12B H12B 0.91(3) . y
C13B H13B 0.97(3) . y

loop_
_geom_torsion_atom_site_label_1
_geom_torsion_atom_site_label_2
_geom_torsion_atom_site_label_3
_geom_torsion_atom_site_label_4
_geom_torsion
_geom_torsion_site_symmetry_1
_geom_torsion_site_symmetry_2
_geom_torsion_site_symmetry_3
_geom_torsion_site_symmetry_4
_geom_torsion_publ_flag
N1A C2A N7A C8A -178.6(3) . . . . y
C3A C2A N7A C8A 3.0(6) . . . . y
C2A N7A C8A C9A -142.3(4) . . . . y
C2A N7A C8A C13A 41.5(5) . . . . y
N1B C2B N7B C8B -169.8(3) . . . . y
C3B C2B N7B C8B 8.4(5) . . . . y
C2B N7B C8B C9B -62.8(5) . . . . y
C2B N7B C8B C13B 118.5(4) . . . . y
